data_7054091
loop_
_publ_author_name
'Babashkina, Maria G.'
'Safin, Damir A.'
'Railliet, Antoine P.'
'Bolte, Michael'
'Brzuszkiewicz, Anna'
'Kozlowski, Henryk'
'Garcia, Yann'

_publ_section_title
;
 Spin-canted ferromagnetic behaviour and unusual thermal decomposition of
 [Co{MeO(O)CC6H4NHC(S)NP(S)(OiPr)2}2]
;
_journal_issue 12
_journal_name_full 'New Journal of Chemistry'
_journal_page_first 2642
_journal_paper_doi 10.1039/c2nj40868f
_journal_volume 36
_journal_year 2012
_chemical_formula_moiety 'C30 H44 Co N4 O8 P2 S4'
_chemical_formula_sum 'C30 H44 Co N4 O8 P2 S4'
_chemical_formula_weight 837.80
_chemical_name_systematic ?
_space_group_IT_number 2
_symmetry_cell_setting triclinic
_symmetry_space_group_name_Hall '-P 1'
_symmetry_space_group_name_H-M 'P -1'
_atom_sites_solution_hydrogens geom
_atom_sites_solution_primary direct
_atom_sites_solution_secondary difmap
_audit_creation_method SHELXL-97
_cell_angle_alpha 78.149(6)
_cell_angle_beta 84.676(6)
_cell_angle_gamma 85.234(6)
_cell_formula_units_Z 2
_cell_length_a 10.4743(8)
_cell_length_b 11.3943(9)
_cell_length_c 17.3391(14)
_cell_measurement_reflns_used 30814
_cell_measurement_temperature 173(2)
_cell_measurement_theta_max 26.0
_cell_measurement_theta_min 3.5
_cell_volume 2012.2(3)
_computing_cell_refinement 'X-Area (Stoe & Cie, 2001)'
_computing_data_collection 'X-Area (Stoe & Cie, 2001)'
_computing_data_reduction 'X-Area (Stoe & Cie, 2001)'
_computing_molecular_graphics 'XP (Sheldrick, 2008)'
_computing_structure_refinement 'SHELXL-97 (Sheldrick, 1997)'
_computing_structure_solution 'SHELXS-97 (Sheldrick, 1990)'
_diffrn_ambient_temperature 173(2)
_diffrn_measured_fraction_theta_full 0.997
_diffrn_measured_fraction_theta_max 0.997
_diffrn_measurement_device_type 'STOE IPDS II two-circle-diffractometer'
_diffrn_measurement_method \w
_diffrn_radiation_monochromator graphite
_diffrn_radiation_source 'fine-focus sealed tube'
_diffrn_radiation_type MoK\a
_diffrn_radiation_wavelength 0.71073
_diffrn_reflns_av_R_equivalents 0.0600
_diffrn_reflns_av_sigmaI/netI 0.0817
_diffrn_reflns_limit_h_max 12
_diffrn_reflns_limit_h_min -12
_diffrn_reflns_limit_k_max 13
_diffrn_reflns_limit_k_min -13
_diffrn_reflns_limit_l_max 20
_diffrn_reflns_limit_l_min -20
_diffrn_reflns_number 33235
_diffrn_reflns_theta_full 25.00
_diffrn_reflns_theta_max 25.02
_diffrn_reflns_theta_min 3.53
_diffrn_standards_number 0
_exptl_absorpt_coefficient_mu 0.762
_exptl_absorpt_correction_T_max 0.9141
_exptl_absorpt_correction_T_min 0.7980
_exptl_absorpt_correction_type multi-scan
_exptl_absorpt_process_details 'MULABS (Spek, 2003; Blessing, 1995)'
_exptl_crystal_colour green
_exptl_crystal_density_diffrn 1.383
_exptl_crystal_density_method 'not measured'
_exptl_crystal_description plate
_exptl_crystal_F_000 874
_exptl_crystal_size_max 0.31
_exptl_crystal_size_mid 0.28
_exptl_crystal_size_min 0.12
_refine_diff_density_max 0.588
_refine_diff_density_min -0.872
_refine_diff_density_rms 0.092
_refine_ls_extinction_method none
_refine_ls_goodness_of_fit_ref 0.983
_refine_ls_hydrogen_treatment mixed
_refine_ls_matrix_type full
_refine_ls_number_parameters 452
_refine_ls_number_reflns 7092
_refine_ls_number_restraints 1
_refine_ls_restrained_S_all 0.983
_refine_ls_R_factor_all 0.0674
_refine_ls_R_factor_gt 0.0554
_refine_ls_shift/su_max 0.000
_refine_ls_shift/su_mean 0.000
_refine_ls_structure_factor_coef Fsqd
_refine_ls_weighting_details 'calc w=1/[\s^2^(Fo^2^)+(0.0955P)^2^+0.0000P] where P=(Fo^2^+2Fc^2^)/3'
_refine_ls_weighting_scheme calc
_refine_ls_wR_factor_gt 0.1428
_refine_ls_wR_factor_ref 0.1492
_reflns_number_gt 5643
_reflns_number_total 7092
_reflns_threshold_expression >2sigma(I)
_cod_data_source_file c2nj40868f.txt
_cod_data_source_block CoL2-173K
_cod_depositor_comments
;
The following automatic conversions were performed:

'_symmetry_cell_setting' value 'Triclinic' changed to 'triclinic'
according to
/usr/data/users/saulius/automatic-downloads/retrospective/RSC/lib/dictionaries/cif_core.dic
dictionary named 'cif_core.dic' version 2.4.2 from 2011-04-26.

Automatic conversion script
Id: cif_fix_values 2281 2013-09-26 08:29:07Z andrius 
;
_cod_original_sg_symbol_H-M P-1
_cod_database_code 7054091

loop_
_symmetry_equiv_pos_as_xyz
'x, y, z'
'-x, -y, -z'

loop_
_atom_site_label
_atom_site_type_symbol
_atom_site_fract_x
_atom_site_fract_y
_atom_site_fract_z
_atom_site_U_iso_or_equiv
_atom_site_adp_type
_atom_site_occupancy
_atom_site_symmetry_multiplicity
_atom_site_calc_flag
_atom_site_refinement_flags
Co1 Co 0.47423(4) 0.14473(4) 0.23472(3) 0.03237(15) Uani 1 1 d .
P1 P 0.35832(8) 0.20806(7) 0.06337(5) 0.0300(2) Uani 1 1 d .
P2 P 0.69313(8) 0.13233(7) 0.36031(5) 0.0302(2) Uani 1 1 d .
S1 S 0.53253(8) 0.20934(8) 0.10051(5) 0.0371(2) Uani 1 1 d .
S2 S 0.29814(9) 0.03658(9) 0.24504(5) 0.0427(2) Uani 1 1 d .
S3 S 0.64084(9) 0.02347(8) 0.29394(6) 0.0431(2) Uani 1 1 d .
S4 S 0.43444(9) 0.30271(8) 0.29752(5) 0.0425(2) Uani 1 1 d .
N1 N 0.2920(3) 0.0826(2) 0.08275(17) 0.0352(6) Uani 1 1 d .
N2 N 0.1929(3) -0.0813(3) 0.15979(19) 0.0409(7) Uani 1 1 d D
H2 H 0.175(4) -0.120(3) 0.2077(11) 0.052(12) Uiso 1 1 d D
N3 N 0.5827(3) 0.1856(2) 0.41687(16) 0.0329(6) Uani 1 1 d .
N4 N 0.4076(3) 0.3114(3) 0.44697(17) 0.0349(6) Uani 1 1 d .
H4 H 0.342(4) 0.362(3) 0.426(2) 0.033(9) Uiso 1 1 d .
O1 O 0.2571(2) 0.30212(19) 0.09302(13) 0.0333(5) Uani 1 1 d .
O2 O 0.3634(2) 0.2507(2) -0.02892(13) 0.0349(5) Uani 1 1 d .
O4 O 0.0784(4) -0.2402(3) 0.2714(2) 0.0790(11) Uani 1 1 d .
O3 O -0.0474(3) -0.3623(3) 0.2353(2) 0.0733(11) Uani 1 1 d .
O5 O 0.7662(2) 0.2421(2) 0.31278(13) 0.0376(5) Uani 1 1 d .
O6 O 0.7949(2) 0.0616(2) 0.41650(13) 0.0330(5) Uani 1 1 d .
O8 O 0.2122(3) 0.4763(2) 0.45295(17) 0.0498(7) Uani 1 1 d .
O7 O 0.2256(3) 0.5985(2) 0.53732(16) 0.0466(6) Uani 1 1 d .
C1 C 0.2630(3) 0.0165(3) 0.1520(2) 0.0341(7) Uani 1 1 d .
C2 C 0.2830(4) 0.4291(3) 0.0885(2) 0.0411(8) Uani 1 1 d .
H2A H 0.3762 0.4356 0.0939 0.049 Uiso 1 1 calc R
C3 C 0.2037(4) 0.4683(4) 0.1561(2) 0.0500(10) Uani 1 1 d .
H3A H 0.2322 0.4208 0.2061 0.075 Uiso 1 1 calc R
H3B H 0.1131 0.4563 0.1525 0.075 Uiso 1 1 calc R
H3C H 0.2139 0.5536 0.1542 0.075 Uiso 1 1 calc R
C4 C 0.2458(6) 0.5015(4) 0.0100(3) 0.0786(17) Uani 1 1 d .
H4A H 0.3004 0.4740 -0.0327 0.118 Uiso 1 1 calc R
H4B H 0.2572 0.5867 0.0078 0.118 Uiso 1 1 calc R
H4C H 0.1556 0.4910 0.0038 0.118 Uiso 1 1 calc R
C5 C 0.4539(4) 0.1962(4) -0.0841(2) 0.0467(9) Uani 1 1 d .
H5 H 0.4982 0.1214 -0.0550 0.056 Uiso 1 1 calc R
C6 C 0.5497(4) 0.2853(5) -0.1189(3) 0.0646(12) Uani 1 1 d .
H6A H 0.5997 0.2999 -0.0771 0.097 Uiso 1 1 calc R
H6B H 0.5052 0.3608 -0.1436 0.097 Uiso 1 1 calc R
H6C H 0.6075 0.2540 -0.1588 0.097 Uiso 1 1 calc R
C7 C 0.3747(6) 0.1657(5) -0.1447(3) 0.0754(15) Uani 1 1 d .
H7A H 0.3146 0.1057 -0.1187 0.113 Uiso 1 1 calc R
H7B H 0.4316 0.1331 -0.1845 0.113 Uiso 1 1 calc R
H7C H 0.3266 0.2384 -0.1705 0.113 Uiso 1 1 calc R
C8 C 0.1334(3) -0.1261(3) 0.1039(2) 0.0379(8) Uani 1 1 d .
C9 C 0.0473(3) -0.2177(3) 0.1327(3) 0.0479(9) Uani 1 1 d .
C10 C -0.0167(4) -0.2617(4) 0.0792(3) 0.0540(11) Uani 1 1 d .
H10 H -0.0752 -0.3224 0.0983 0.065 Uiso 1 1 calc R
C11 C 0.0029(4) -0.2193(4) -0.0007(3) 0.0592(12) Uani 1 1 d .
H11 H -0.0441 -0.2483 -0.0365 0.071 Uiso 1 1 calc R
C12 C 0.0917(4) -0.1337(4) -0.0290(3) 0.0567(11) Uani 1 1 d .
H12 H 0.1083 -0.1075 -0.0844 0.068 Uiso 1 1 calc R
C13 C 0.1566(4) -0.0860(3) 0.0221(3) 0.0485(9) Uani 1 1 d .
H13 H 0.2163 -0.0267 0.0020 0.058 Uiso 1 1 calc R
C14 C 0.0291(4) -0.2706(4) 0.2193(3) 0.0563(11) Uani 1 1 d .
C15 C -0.0584(7) -0.4235(5) 0.3188(3) 0.091(2) Uani 1 1 d .
H15C H 0.0266 -0.4569 0.3348 0.137 Uiso 1 1 calc R
H15A H -0.1166 -0.4885 0.3257 0.137 Uiso 1 1 calc R
H15B H -0.0924 -0.3657 0.3516 0.137 Uiso 1 1 calc R
C16 C 0.4840(3) 0.2578(3) 0.39356(19) 0.0329(7) Uani 1 1 d .
C17 C 0.8544(5) 0.2372(4) 0.2427(3) 0.0643(13) Uani 1 1 d .
H17 H 0.8349 0.1686 0.2187 0.077 Uiso 1 1 calc R
C19 C 0.9879(6) 0.2179(8) 0.2678(5) 0.161(5) Uani 1 1 d .
H19A H 0.9976 0.1404 0.3044 0.242 Uiso 1 1 calc R
H19B H 1.0053 0.2825 0.2942 0.242 Uiso 1 1 calc R
H19C H 1.0488 0.2182 0.2213 0.242 Uiso 1 1 calc R
C18 C 0.8312(5) 0.3533(5) 0.1852(3) 0.0742(14) Uani 1 1 d .
H18A H 0.7425 0.3603 0.1702 0.111 Uiso 1 1 calc R
H18B H 0.8906 0.3547 0.1379 0.111 Uiso 1 1 calc R
H18C H 0.8454 0.4207 0.2098 0.111 Uiso 1 1 calc R
C20 C 0.7684(3) -0.0552(3) 0.4688(2) 0.0377(8) Uani 1 1 d .
H20 H 0.6759 -0.0704 0.4683 0.045 Uiso 1 1 calc R
C22 C 0.8515(4) -0.1506(4) 0.4357(3) 0.0569(11) Uani 1 1 d .
H22A H 0.8276 -0.1516 0.3825 0.085 Uiso 1 1 calc R
H22B H 0.8388 -0.2293 0.4699 0.085 Uiso 1 1 calc R
H22C H 0.9419 -0.1330 0.4331 0.085 Uiso 1 1 calc R
C21 C 0.7954(5) -0.0461(4) 0.5504(2) 0.0620(12) Uani 1 1 d .
H21A H 0.7376 0.0171 0.5679 0.093 Uiso 1 1 calc R
H21B H 0.8847 -0.0264 0.5504 0.093 Uiso 1 1 calc R
H21C H 0.7816 -0.1231 0.5865 0.093 Uiso 1 1 calc R
C23 C 0.4346(3) 0.3303(3) 0.52087(19) 0.0330(7) Uani 1 1 d .
C24 C 0.3682(3) 0.4284(3) 0.54927(19) 0.0331(7) Uani 1 1 d .
C25 C 0.4023(4) 0.4549(3) 0.6195(2) 0.0408(8) Uani 1 1 d .
H25 H 0.3587 0.5211 0.6384 0.049 Uiso 1 1 calc R
C26 C 0.4973(4) 0.3878(3) 0.6621(2) 0.0471(9) Uani 1 1 d .
H26 H 0.5222 0.4096 0.7083 0.057 Uiso 1 1 calc R
C27 C 0.5560(4) 0.2874(4) 0.6359(2) 0.0482(9) Uani 1 1 d .
H27 H 0.6179 0.2375 0.6665 0.058 Uiso 1 1 calc R
C28 C 0.5260(3) 0.2591(3) 0.5666(2) 0.0395(8) Uani 1 1 d .
H28 H 0.5678 0.1905 0.5496 0.047 Uiso 1 1 calc R
C29 C 0.2626(3) 0.5012(3) 0.5071(2) 0.0372(8) Uani 1 1 d .
C30 C 0.1220(4) 0.6744(4) 0.5000(3) 0.0592(11) Uani 1 1 d .
H30C H 0.1472 0.7015 0.4437 0.089 Uiso 1 1 calc R
H30A H 0.1034 0.7442 0.5251 0.089 Uiso 1 1 calc R
H30B H 0.0452 0.6288 0.5060 0.089 Uiso 1 1 calc R

loop_
_atom_site_aniso_label
_atom_site_aniso_U_11
_atom_site_aniso_U_22
_atom_site_aniso_U_33
_atom_site_aniso_U_23
_atom_site_aniso_U_13
_atom_site_aniso_U_12
Co1 0.0346(3) 0.0352(3) 0.0297(3) -0.01107(19) -0.00670(18) -0.00006(19)
P1 0.0311(4) 0.0328(4) 0.0270(4) -0.0075(3) -0.0027(3) -0.0023(3)
P2 0.0311(4) 0.0329(4) 0.0277(4) -0.0092(3) -0.0036(3) 0.0011(3)
S1 0.0305(4) 0.0493(5) 0.0325(4) -0.0098(4) -0.0030(3) -0.0036(4)
S2 0.0459(5) 0.0540(5) 0.0309(4) -0.0108(4) -0.0009(4) -0.0154(4)
S3 0.0505(5) 0.0387(5) 0.0463(5) -0.0202(4) -0.0205(4) 0.0101(4)
S4 0.0550(5) 0.0385(5) 0.0374(5) -0.0160(4) -0.0154(4) 0.0107(4)
N1 0.0395(15) 0.0346(14) 0.0340(15) -0.0104(12) -0.0057(12) -0.0050(12)
N2 0.0460(17) 0.0371(16) 0.0419(18) -0.0092(13) -0.0018(14) -0.0139(13)
N3 0.0325(14) 0.0368(15) 0.0300(14) -0.0102(12) 0.0000(11) 0.0005(12)
N4 0.0321(15) 0.0375(15) 0.0371(15) -0.0145(12) -0.0023(12) 0.0030(12)
O1 0.0304(11) 0.0324(11) 0.0369(12) -0.0078(9) 0.0004(9) -0.0009(9)
O2 0.0391(13) 0.0391(12) 0.0261(11) -0.0069(9) -0.0015(10) 0.0004(10)
O4 0.111(3) 0.072(2) 0.059(2) -0.0154(17) 0.0146(19) -0.051(2)
O3 0.069(2) 0.065(2) 0.092(3) -0.0377(19) 0.0383(18) -0.0356(16)
O5 0.0407(13) 0.0391(12) 0.0310(12) -0.0064(10) 0.0046(10) -0.0003(10)
O6 0.0282(11) 0.0347(12) 0.0359(12) -0.0069(9) -0.0046(9) 0.0014(9)
O8 0.0433(14) 0.0511(15) 0.0606(17) -0.0256(13) -0.0115(13) 0.0093(12)
O7 0.0479(15) 0.0397(13) 0.0543(16) -0.0182(12) -0.0021(12) 0.0057(11)
C1 0.0327(17) 0.0347(17) 0.0370(18) -0.0121(14) -0.0044(14) 0.0003(14)
C2 0.0417(19) 0.0330(17) 0.049(2) -0.0108(15) 0.0028(16) -0.0052(15)
C3 0.050(2) 0.045(2) 0.056(2) -0.0195(18) -0.0028(18) 0.0106(17)
C4 0.124(5) 0.041(2) 0.060(3) 0.002(2) 0.009(3) 0.010(3)
C5 0.059(2) 0.048(2) 0.0317(18) -0.0145(16) 0.0024(17) 0.0100(18)
C6 0.053(3) 0.098(4) 0.041(2) -0.011(2) 0.0048(19) -0.011(2)
C7 0.113(4) 0.081(3) 0.044(2) -0.031(2) 0.002(3) -0.032(3)
C8 0.0327(17) 0.0342(17) 0.050(2) -0.0162(15) -0.0066(15) 0.0028(14)
C9 0.0339(18) 0.042(2) 0.074(3) -0.0279(19) 0.0007(18) -0.0024(15)
C10 0.0352(19) 0.056(2) 0.080(3) -0.036(2) -0.0028(19) -0.0028(17)
C11 0.042(2) 0.052(2) 0.097(4) -0.039(2) -0.029(2) 0.0045(19)
C12 0.062(3) 0.053(2) 0.063(3) -0.028(2) -0.022(2) 0.010(2)
C13 0.053(2) 0.040(2) 0.058(2) -0.0186(18) -0.0175(19) -0.0031(17)
C14 0.053(2) 0.049(2) 0.070(3) -0.025(2) 0.023(2) -0.0201(19)
C15 0.122(5) 0.075(3) 0.079(4) -0.030(3) 0.053(4) -0.055(3)
C16 0.0361(17) 0.0334(16) 0.0309(17) -0.0098(13) -0.0035(13) -0.0024(14)
C17 0.077(3) 0.054(2) 0.054(3) -0.012(2) 0.035(2) -0.003(2)
C19 0.052(3) 0.186(8) 0.166(7) 0.101(6) 0.048(4) 0.051(4)
C18 0.078(3) 0.095(4) 0.042(2) 0.010(2) -0.001(2) -0.024(3)
C20 0.0361(18) 0.0365(18) 0.0389(19) -0.0041(14) -0.0027(14) -0.0007(14)
C22 0.059(3) 0.039(2) 0.068(3) -0.0077(19) -0.004(2) 0.0142(19)
C21 0.085(3) 0.062(3) 0.036(2) 0.0011(19) -0.011(2) -0.008(2)
C23 0.0326(16) 0.0328(16) 0.0333(17) -0.0078(13) 0.0054(13) -0.0053(13)
C24 0.0328(17) 0.0338(16) 0.0326(17) -0.0089(13) 0.0069(13) -0.0060(14)
C25 0.045(2) 0.0430(19) 0.0351(18) -0.0130(15) 0.0085(16) -0.0055(16)
C26 0.065(2) 0.048(2) 0.0299(18) -0.0112(16) -0.0018(17) -0.0033(19)
C27 0.055(2) 0.054(2) 0.0333(19) -0.0034(16) -0.0059(17) 0.0010(18)
C28 0.0443(19) 0.0386(18) 0.0333(18) -0.0073(14) 0.0024(15) 0.0037(15)
C29 0.0331(17) 0.0352(17) 0.044(2) -0.0152(15) 0.0097(15) -0.0045(14)
C30 0.055(2) 0.048(2) 0.077(3) -0.023(2) -0.012(2) 0.0174(19)

loop_
_atom_type_symbol
_atom_type_description
_atom_type_scat_dispersion_real
_atom_type_scat_dispersion_imag
_atom_type_scat_source
C C 0.0033 0.0016 'International Tables Vol C Tables 4.2.6.8 and 6.1.1.4'
H H 0.0000 0.0000 'International Tables Vol C Tables 4.2.6.8 and 6.1.1.4'
Co Co 0.3494 0.9721 'International Tables Vol C Tables 4.2.6.8 and 6.1.1.4'
N N 0.0061 0.0033 'International Tables Vol C Tables 4.2.6.8 and 6.1.1.4'
O O 0.0106 0.0060 'International Tables Vol C Tables 4.2.6.8 and 6.1.1.4'
P P 0.1023 0.0942 'International Tables Vol C Tables 4.2.6.8 and 6.1.1.4'
S S 0.1246 0.1234 'International Tables Vol C Tables 4.2.6.8 and 6.1.1.4'

loop_
_geom_angle_atom_site_label_1
_geom_angle_atom_site_label_2
_geom_angle_atom_site_label_3
_geom_angle
S2 Co1 S4 111.37(4)
S2 Co1 S3 109.48(4)
S4 Co1 S3 107.43(4)
S2 Co1 S1 107.55(4)
S4 Co1 S1 111.42(4)
S3 Co1 S1 109.57(4)
O1 P1 O2 102.56(12)
O1 P1 N1 106.20(13)
O2 P1 N1 106.06(14)
O1 P1 S1 113.70(10)
O2 P1 S1 109.80(10)
N1 P1 S1 117.27(12)
O5 P2 O6 103.22(13)
O5 P2 N3 106.37(13)
O6 P2 N3 105.74(13)
O5 P2 S3 114.29(10)
O6 P2 S3 108.62(9)
N3 P2 S3 117.38(11)
P1 S1 Co1 96.53(4)
C1 S2 Co1 110.80(12)
P2 S3 Co1 98.90(4)
C16 S4 Co1 108.39(11)
C1 N1 P1 127.8(2)
C1 N2 C8 130.9(3)
C1 N2 H2 116(3)
C8 N2 H2 113(3)
C16 N3 P2 125.9(2)
C16 N4 C23 129.5(3)
C16 N4 H4 115(2)
C23 N4 H4 112(2)
C2 O1 P1 123.3(2)
C5 O2 P1 123.5(2)
C14 O3 C15 114.5(4)
C17 O5 P2 123.7(2)
C20 O6 P2 121.4(2)
C29 O7 C30 115.4(3)
N1 C1 N2 121.2(3)
N1 C1 S2 128.6(3)
N2 C1 S2 110.2(3)
O1 C2 C3 106.2(3)
O1 C2 C4 108.8(3)
C3 C2 C4 111.8(3)
O1 C2 H2A 110.0
C3 C2 H2A 110.0
C4 C2 H2A 110.0
C2 C3 H3A 109.5
C2 C3 H3B 109.5
H3A C3 H3B 109.5
C2 C3 H3C 109.5
H3A C3 H3C 109.5
H3B C3 H3C 109.5
C2 C4 H4A 109.5
C2 C4 H4B 109.5
H4A C4 H4B 109.5
C2 C4 H4C 109.5
H4A C4 H4C 109.5
H4B C4 H4C 109.5
O2 C5 C6 107.5(3)
O2 C5 C7 106.6(3)
C6 C5 C7 113.1(4)
O2 C5 H5 109.8
C6 C5 H5 109.8
C7 C5 H5 109.8
C5 C6 H6A 109.5
C5 C6 H6B 109.5
H6A C6 H6B 109.5
C5 C6 H6C 109.5
H6A C6 H6C 109.5
H6B C6 H6C 109.5
C5 C7 H7A 109.5
C5 C7 H7B 109.5
H7A C7 H7B 109.5
C5 C7 H7C 109.5
H7A C7 H7C 109.5
H7B C7 H7C 109.5
N2 C8 C13 123.2(3)
N2 C8 C9 117.3(3)
C13 C8 C9 119.5(3)
C10 C9 C8 119.0(4)
C10 C9 C14 119.9(4)
C8 C9 C14 121.0(4)
C11 C10 C9 121.3(4)
C11 C10 H10 119.3
C9 C10 H10 119.3
C10 C11 C12 119.5(4)
C10 C11 H11 120.2
C12 C11 H11 120.2
C13 C12 C11 121.2(5)
C13 C12 H12 119.4
C11 C12 H12 119.4
C12 C13 C8 119.3(4)
C12 C13 H13 120.3
C8 C13 H13 120.3
O4 C14 O3 120.7(4)
O4 C14 C9 126.3(4)
O3 C14 C9 112.9(4)
O3 C15 H15C 109.5
O3 C15 H15A 109.5
H15C C15 H15A 109.5
O3 C15 H15B 109.5
H15C C15 H15B 109.5
H15A C15 H15B 109.5
N3 C16 N4 119.9(3)
N3 C16 S4 127.9(2)
N4 C16 S4 112.1(2)
O5 C17 C19 108.2(5)
O5 C17 C18 106.9(3)
C19 C17 C18 113.2(5)
O5 C17 H17 109.5
C19 C17 H17 109.5
C18 C17 H17 109.5
C17 C19 H19A 109.5
C17 C19 H19B 109.5
H19A C19 H19B 109.5
C17 C19 H19C 109.5
H19A C19 H19C 109.5
H19B C19 H19C 109.5
C17 C18 H18A 109.5
C17 C18 H18B 109.5
H18A C18 H18B 109.5
C17 C18 H18C 109.5
H18A C18 H18C 109.5
H18B C18 H18C 109.5
O6 C20 C21 107.2(3)
O6 C20 C22 107.1(3)
C21 C20 C22 114.3(4)
O6 C20 H20 109.4
C21 C20 H20 109.4
C22 C20 H20 109.4
C20 C22 H22A 109.5
C20 C22 H22B 109.5
H22A C22 H22B 109.5
C20 C22 H22C 109.5
H22A C22 H22C 109.5
H22B C22 H22C 109.5
C20 C21 H21A 109.5
C20 C21 H21B 109.5
H21A C21 H21B 109.5
C20 C21 H21C 109.5
H21A C21 H21C 109.5
H21B C21 H21C 109.5
C28 C23 N4 123.0(3)
C28 C23 C24 118.8(3)
N4 C23 C24 118.1(3)
C25 C24 C23 118.7(3)
C25 C24 C29 119.7(3)
C23 C24 C29 121.5(3)
C26 C25 C24 122.0(3)
C26 C25 H25 119.0
C24 C25 H25 119.0
C25 C26 C27 118.5(4)
C25 C26 H26 120.8
C27 C26 H26 120.8
C28 C27 C26 121.2(4)
C28 C27 H27 119.4
C26 C27 H27 119.4
C27 C28 C23 120.6(3)
C27 C28 H28 119.7
C23 C28 H28 119.7
O8 C29 O7 122.9(3)
O8 C29 C24 125.4(3)
O7 C29 C24 111.7(3)
O7 C30 H30C 109.5
O7 C30 H30A 109.5
H30C C30 H30A 109.5
O7 C30 H30B 109.5
H30C C30 H30B 109.5
H30A C30 H30B 109.5

loop_
_geom_bond_atom_site_label_1
_geom_bond_atom_site_label_2
_geom_bond_distance
Co1 S2 2.2756(10)
Co1 S4 2.2795(9)
Co1 S3 2.3147(10)
Co1 S1 2.3319(10)
P1 O1 1.573(2)
P1 O2 1.571(2)
P1 N1 1.601(3)
P1 S1 1.9926(12)
P2 O5 1.565(2)
P2 O6 1.569(2)
P2 N3 1.608(3)
P2 S3 1.9947(12)
S2 C1 1.752(3)
S4 C16 1.752(3)
N1 C1 1.304(4)
N2 C1 1.361(5)
N2 C8 1.399(5)
N2 H2 0.866(10)
N3 C16 1.307(4)
N4 C16 1.373(4)
N4 C23 1.400(4)
N4 H4 0.91(4)
O1 C2 1.479(4)
O2 C5 1.476(4)
O4 C14 1.202(6)
O3 C14 1.337(5)
O3 C15 1.471(7)
O5 C17 1.465(4)
O6 C20 1.480(4)
O8 C29 1.211(4)
O7 C29 1.335(4)
O7 C30 1.445(5)
C2 C3 1.497(5)
C2 C4 1.506(6)
C2 H2A 1.0000
C3 H3A 0.9800
C3 H3B 0.9800
C3 H3C 0.9800
C4 H4A 0.9800
C4 H4B 0.9800
C4 H4C 0.9800
C5 C6 1.486(6)
C5 C7 1.507(6)
C5 H5 1.0000
C6 H6A 0.9800
C6 H6B 0.9800
C6 H6C 0.9800
C7 H7A 0.9800
C7 H7B 0.9800
C7 H7C 0.9800
C8 C13 1.402(6)
C8 C9 1.419(5)
C9 C10 1.386(6)
C9 C14 1.500(6)
C10 C11 1.374(7)
C10 H10 0.9500
C11 C12 1.388(6)
C11 H11 0.9500
C12 C13 1.383(6)
C12 H12 0.9500
C13 H13 0.9500
C15 H15C 0.9800
C15 H15A 0.9800
C15 H15B 0.9800
C17 C19 1.489(9)
C17 C18 1.502(7)
C17 H17 1.0000
C19 H19A 0.9800
C19 H19B 0.9800
C19 H19C 0.9800
C18 H18A 0.9800
C18 H18B 0.9800
C18 H18C 0.9800
C20 C21 1.493(6)
C20 C22 1.509(5)
C20 H20 1.0000
C22 H22A 0.9800
C22 H22B 0.9800
C22 H22C 0.9800
C21 H21A 0.9800
C21 H21B 0.9800
C21 H21C 0.9800
C23 C28 1.396(5)
C23 C24 1.417(4)
C24 C25 1.397(5)
C24 C29 1.482(5)
C25 C26 1.378(6)
C25 H25 0.9500
C26 C27 1.392(5)
C26 H26 0.9500
C27 C28 1.377(5)
C27 H27 0.9500
C28 H28 0.9500
C30 H30C 0.9800
C30 H30A 0.9800
C30 H30B 0.9800

loop_
_geom_hbond_atom_site_label_D
_geom_hbond_atom_site_label_H
_geom_hbond_atom_site_label_A
_geom_hbond_distance_DH
_geom_hbond_distance_HA
_geom_hbond_distance_DA
_geom_hbond_angle_DHA
N2 H2 O4 0.866(10) 1.88(3) 2.636(4) 145(4)
N4 H4 O8 0.91(4) 1.89(4) 2.670(4) 142(3)

loop_
_geom_torsion_atom_site_label_1
_geom_torsion_atom_site_label_2
_geom_torsion_atom_site_label_3
_geom_torsion_atom_site_label_4
_geom_torsion
O1 P1 S1 Co1 65.01(11)
O2 P1 S1 Co1 179.24(9)
N1 P1 S1 Co1 -59.67(12)
S2 Co1 S1 P1 26.16(5)
S4 Co1 S1 P1 -96.17(5)
S3 Co1 S1 P1 145.09(4)
S4 Co1 S2 C1 128.62(12)
S3 Co1 S2 C1 -112.72(12)
S1 Co1 S2 C1 6.26(13)
O5 P2 S3 Co1 -73.27(11)
O6 P2 S3 Co1 172.11(9)
N3 P2 S3 Co1 52.31(13)
S2 Co1 S3 P2 -131.08(5)
S4 Co1 S3 P2 -10.00(6)
S1 Co1 S3 P2 111.19(5)
S2 Co1 S4 C16 94.27(13)
S3 Co1 S4 C16 -25.62(13)
S1 Co1 S4 C16 -145.63(12)
O1 P1 N1 C1 -68.4(3)
O2 P1 N1 C1 -177.0(3)
S1 P1 N1 C1 60.0(3)
O5 P2 N3 C16 65.4(3)
O6 P2 N3 C16 174.7(3)
S3 P2 N3 C16 -64.0(3)
O2 P1 O1 C2 -71.1(3)
N1 P1 O1 C2 177.8(3)
S1 P1 O1 C2 47.4(3)
O1 P1 O2 C5 174.8(3)
N1 P1 O2 C5 -74.0(3)
S1 P1 O2 C5 53.6(3)
O6 P2 O5 C17 83.1(3)
N3 P2 O5 C17 -165.9(3)
S3 P2 O5 C17 -34.7(3)
O5 P2 O6 C20 -175.6(2)
N3 P2 O6 C20 72.8(2)
S3 P2 O6 C20 -54.0(2)
P1 N1 C1 N2 172.1(3)
P1 N1 C1 S2 -5.6(5)
C8 N2 C1 N1 -4.6(6)
C8 N2 C1 S2 173.5(3)
Co1 S2 C1 N1 -24.8(3)
Co1 S2 C1 N2 157.2(2)
P1 O1 C2 C3 -150.2(3)
P1 O1 C2 C4 89.2(4)
P1 O2 C5 C6 -109.6(3)
P1 O2 C5 C7 128.8(3)
C1 N2 C8 C13 12.3(6)
C1 N2 C8 C9 -168.7(3)
N2 C8 C9 C10 178.0(3)
C13 C8 C9 C10 -3.0(5)
N2 C8 C9 C14 -4.6(5)
C13 C8 C9 C14 174.5(3)
C8 C9 C10 C11 0.8(6)
C14 C9 C10 C11 -176.7(4)
C9 C10 C11 C12 2.3(6)
C10 C11 C12 C13 -3.1(6)
C11 C12 C13 C8 0.9(6)
N2 C8 C13 C12 -178.8(3)
C9 C8 C13 C12 2.2(5)
C15 O3 C14 O4 -3.2(6)
C15 O3 C14 C9 174.8(4)
C10 C9 C14 O4 -179.6(4)
C8 C9 C14 O4 2.9(7)
C10 C9 C14 O3 2.5(5)
C8 C9 C14 O3 -174.9(3)
P2 N3 C16 N4 -170.0(2)
P2 N3 C16 S4 7.9(5)
C23 N4 C16 N3 20.2(5)
C23 N4 C16 S4 -157.9(3)
Co1 S4 C16 N3 35.7(3)
Co1 S4 C16 N4 -146.4(2)
P2 O5 C17 C19 -97.4(5)
P2 O5 C17 C18 140.3(3)
P2 O6 C20 C21 -128.0(3)
P2 O6 C20 C22 108.9(3)
C16 N4 C23 C28 -25.2(5)
C16 N4 C23 C24 153.1(3)
C28 C23 C24 C25 4.0(5)
N4 C23 C24 C25 -174.3(3)
C28 C23 C24 C29 -174.8(3)
N4 C23 C24 C29 6.8(5)
C23 C24 C25 C26 -0.7(5)
C29 C24 C25 C26 178.1(3)
C24 C25 C26 C27 -3.2(6)
C25 C26 C27 C28 3.8(6)
C26 C27 C28 C23 -0.5(6)
N4 C23 C28 C27 174.8(3)
C24 C23 C28 C27 -3.4(5)
C30 O7 C29 O8 -1.1(5)
C30 O7 C29 C24 -179.5(3)
C25 C24 C29 O8 -168.4(3)
C23 C24 C29 O8 10.4(5)
C25 C24 C29 O7 9.9(4)
C23 C24 C29 O7 -171.2(3)
